data_4085447
loop_
_publ_author_name
'Das, Raj K.'
'Barnea, Eyal'
'Andrea, Tamer'
'Kapon, Moshe'
'Fridman, Natalia'
'Botoshansky, Mark'
'Eisen, Moris S.'

_publ_section_title
;
 Group 4 Lanthanide and Actinide Organometallic Inclusion Complexes
;
_journal_issue 4
_journal_name_full Organometallics
_journal_page_first 742
_journal_paper_doi 10.1021/om501103v
_journal_volume 34
_journal_year 2015
_chemical_formula_moiety 'C48 H41 B3 O15 Sm, C7 H7'
_chemical_formula_sum 'C55 H48 B3 O15 Sm'
_chemical_formula_weight 1131.71
_chemical_name_common 'Moris-118 (Eyal)'
_chemical_name_systematic
; 
 ? 
;
_space_group_IT_number 62
_symmetry_cell_setting orthorhombic
_symmetry_space_group_name_Hall '-P 2ac 2n'
_symmetry_space_group_name_H-M 'P n m a'
_atom_sites_solution_hydrogens geom
_atom_sites_solution_primary direct
_atom_sites_solution_secondary difmap
_audit_creation_method SHELXL-97
_cell_angle_alpha 90.00
_cell_angle_beta 90.00
_cell_angle_gamma 90.00
_cell_formula_units_Z 4
_cell_length_a 18.084(4)
_cell_length_b 16.927(3)
_cell_length_c 16.852(3)
_cell_measurement_reflns_used 25332
_cell_measurement_temperature 240(2)
_cell_measurement_theta_max 25.39
_cell_measurement_theta_min 1.65
_cell_volume 5158.5(17)
_computing_cell_refinement 'DENZO SMN (Otwinowski & Minor 1997)'
_computing_data_collection 'Collect (Nonius, 2001)'
_computing_data_reduction 'DENZO SMN (Otwinowski & Minor 1997)'
_computing_molecular_graphics 'TEXSAN  (MSC, 1999)'
_computing_structure_refinement 'SHELXL-97 (Sheldrick, 1997)'
_computing_structure_solution 'SHELXS-97 (Sheldrick, 1997)'
_diffrn_ambient_temperature 240(2)
_diffrn_detector_area_resol_mean 95
_diffrn_measured_fraction_theta_full 0.987
_diffrn_measured_fraction_theta_max 0.987
_diffrn_measurement_device_type 'Nonius KappaCCD'
_diffrn_measurement_method 'phi- and omega scans'
_diffrn_radiation_monochromator graphite
_diffrn_radiation_source 'fine-focus sealed tube'
_diffrn_radiation_type MoK\a
_diffrn_radiation_wavelength 0.71073
_diffrn_reflns_av_R_equivalents 0.0712
_diffrn_reflns_av_sigmaI/netI 0.0493
_diffrn_reflns_limit_h_max 21
_diffrn_reflns_limit_h_min -20
_diffrn_reflns_limit_k_max 20
_diffrn_reflns_limit_k_min -17
_diffrn_reflns_limit_l_max 19
_diffrn_reflns_limit_l_min -19
_diffrn_reflns_number 24327
_diffrn_reflns_theta_full 25.04
_diffrn_reflns_theta_max 25.04
_diffrn_reflns_theta_min 1.65
_diffrn_standards_decay_% none
_diffrn_standards_interval_count none
_diffrn_standards_interval_time none
_diffrn_standards_number none
_exptl_absorpt_coefficient_mu 1.208
_exptl_absorpt_correction_T_max 0.8991
_exptl_absorpt_correction_T_min 0.7133
_exptl_absorpt_correction_type multi-scan
_exptl_absorpt_process_details
;
'HKL Denzo and Scalepack (Otwinowski & Minor 1997)' 
;
_exptl_crystal_colour colorless
_exptl_crystal_density_diffrn 1.465
_exptl_crystal_density_method 'not measured'
_exptl_crystal_description plate
_exptl_crystal_F_000 2300
_exptl_crystal_size_max 0.30
_exptl_crystal_size_mid 0.21
_exptl_crystal_size_min 0.09
_refine_diff_density_max 0.628
_refine_diff_density_min -0.546
_refine_diff_density_rms 0.086
_refine_ls_extinction_method none
_refine_ls_goodness_of_fit_ref 1.058
_refine_ls_hydrogen_treatment mixed
_refine_ls_matrix_type full
_refine_ls_number_parameters 370
_refine_ls_number_reflns 4684
_refine_ls_number_restraints 0
_refine_ls_restrained_S_all 1.058
_refine_ls_R_factor_all 0.0597
_refine_ls_R_factor_gt 0.0383
_refine_ls_shift/su_max 0.000
_refine_ls_shift/su_mean 0.000
_refine_ls_structure_factor_coef Fsqd
_refine_ls_weighting_details 'calc w=1/[\s^2^(Fo^2^)+(0.0293P)^2^+7.3174P] where P=(Fo^2^+2Fc^2^)/3'
_refine_ls_weighting_scheme calc
_refine_ls_wR_factor_gt 0.0794
_refine_ls_wR_factor_ref 0.0843
_reflns_number_gt 3578
_reflns_number_total 4684
_reflns_threshold_expression >2sigma(I)
_cod_data_source_file om501103v_si_002.cif
_cod_data_source_block moris118
_cod_depositor_comments
;
The following automatic conversions were performed:

'_symmetry_cell_setting' value 'Orthorhombic' changed to
'orthorhombic' according to
/usr/data/users/saulius/crontab/automatic-downloads/rss-feeds/ACS/lib/dictionaries/cif_core.dic
dictionary named 'cif_core.dic' version 2.4.2 from 2011-04-26.

Automatic conversion script
Id: cif_fix_values 3008 2015-01-20 13:52:24Z robertas 

 Adding full bibliography for 4085446--4085451.cif.
;
_cod_database_code 4085447

loop_
_symmetry_equiv_pos_as_xyz
'x, y, z'
'-x+1/2, -y, z+1/2'
'x+1/2, -y+1/2, -z+1/2'
'-x, y+1/2, -z'
'-x, -y, -z'
'x-1/2, y, -z-1/2'
'-x-1/2, y-1/2, z-1/2'
'x, -y-1/2, z'

loop_
_atom_site_label
_atom_site_type_symbol
_atom_site_fract_x
_atom_site_fract_y
_atom_site_fract_z
_atom_site_U_iso_or_equiv
_atom_site_adp_type
_atom_site_occupancy
_atom_site_symmetry_multiplicity
_atom_site_calc_flag
_atom_site_refinement_flags
Sm1 Sm 0.207976(17) 0.2500 0.456316(16) 0.02518(9) Uani 1 2 d S
O1 O 0.16464(17) 0.17460(15) 0.34647(15) 0.0350(7) Uani 1 1 d .
O2 O 0.20010(15) 0.10759(14) 0.45181(15) 0.0315(6) Uani 1 1 d .
O3 O 0.07892(16) 0.07392(16) 0.39620(18) 0.0433(8) Uani 1 1 d .
O4 O 0.18326(15) 0.03055(15) 0.32751(16) 0.0336(7) Uani 1 1 d .
O5 O 0.19904(16) 0.18544(14) 0.58312(14) 0.0310(6) Uani 1 1 d .
O6 O 0.1374(2) 0.2500 0.6962(2) 0.0397(10) Uani 1 2 d S
O7 O 0.2669(2) 0.2500 0.6935(2) 0.0322(9) Uani 1 2 d S
O8 O 0.0708(2) 0.2500 0.4769(2) 0.0469(11) Uani 1 2 d S
O9 O 0.3084(2) 0.2500 0.3518(2) 0.0467(11) Uani 1 2 d S
O10 O 0.3324(2) 0.2500 0.5155(2) 0.0432(11) Uani 1 2 d S
B1 B 0.1548(3) 0.0921(3) 0.3783(3) 0.0314(10) Uani 1 1 d .
B2 B 0.2008(4) 0.2500 0.6455(4) 0.0347(16) Uani 1 2 d S
C1 C 0.1243(2) -0.0194(2) 0.3138(2) 0.0373(10) Uani 1 1 d .
C2 C 0.1225(3) -0.0855(3) 0.2668(3) 0.0485(12) Uani 1 1 d .
H2 H 0.1643 -0.1027 0.2386 0.058 Uiso 1 1 calc R
C3 C 0.0555(3) -0.1255(3) 0.2633(4) 0.0735(18) Uani 1 1 d .
H3 H 0.0522 -0.1717 0.2325 0.088 Uiso 1 1 calc R
C4 C -0.0054(3) -0.1000(4) 0.3028(4) 0.092(2) Uani 1 1 d .
H4 H -0.0499 -0.1282 0.2979 0.110 Uiso 1 1 calc R
C5 C -0.0031(3) -0.0328(4) 0.3505(4) 0.081(2) Uani 1 1 d .
H5 H -0.0450 -0.0154 0.3785 0.097 Uiso 1 1 calc R
C6 C 0.0629(2) 0.0067(3) 0.3549(3) 0.0448(12) Uani 1 1 d .
C7 C 0.1990(2) 0.0623(2) 0.5200(2) 0.0311(9) Uani 1 1 d .
C8 C 0.2006(3) -0.0187(2) 0.5198(3) 0.0454(11) Uani 1 1 d .
H8 H 0.1994 -0.0470 0.4718 0.054 Uiso 1 1 calc R
C9 C 0.2040(3) -0.0583(3) 0.5922(3) 0.0572(13) Uani 1 1 d .
H9 H 0.2051 -0.1138 0.5932 0.069 Uiso 1 1 calc R
C10 C 0.2058(3) -0.0167(3) 0.6621(3) 0.0537(13) Uani 1 1 d .
H10 H 0.2087 -0.0443 0.7104 0.064 Uiso 1 1 calc R
C11 C 0.2033(3) 0.0649(2) 0.6628(2) 0.0420(11) Uani 1 1 d .
H11 H 0.2036 0.0929 0.7110 0.050 Uiso 1 1 calc R
C12 C 0.2002(2) 0.1043(2) 0.5911(2) 0.0314(9) Uani 1 1 d .
C13 C 0.2416(4) 0.2500 0.7707(3) 0.0343(14) Uani 1 2 d S
C14 C 0.2824(4) 0.2500 0.8396(4) 0.0509(18) Uani 1 2 d S
H14 H 0.3344 0.2500 0.8391 0.061 Uiso 1 2 calc SR
C15 C 0.2423(5) 0.2500 0.9104(4) 0.069(2) Uani 1 2 d S
H15 H 0.2680 0.2500 0.9589 0.083 Uiso 1 2 calc SR
C16 C 0.1664(5) 0.2500 0.9115(4) 0.079(3) Uani 1 2 d S
H16 H 0.1413 0.2500 0.9604 0.095 Uiso 1 2 calc SR
C17 C 0.1267(4) 0.2500 0.8418(4) 0.062(2) Uani 1 2 d S
H17 H 0.0747 0.2500 0.8421 0.075 Uiso 1 2 calc SR
C18 C 0.1655(4) 0.2500 0.7716(3) 0.0394(15) Uani 1 2 d S
C19 C 0.0123(4) 0.2500 0.4192(4) 0.0521(18) Uani 1 2 d S
H19A H 0.0172 0.2500 0.3637 0.063 Uiso 1 2 calc SR
C20 C -0.0587(5) 0.2500 0.4663(6) 0.094(3) Uani 1 2 d S
C21 C -0.0463(6) 0.3053(10) 0.5278(7) 0.103(5) Uani 0.50 1 d P
C22 C 0.0371(5) 0.3038(7) 0.5440(6) 0.061(3) Uani 0.50 1 d P
C23 C 0.1422(2) 0.2087(2) 0.2760(2) 0.0331(9) Uani 1 1 d .
C24 C 0.1221(3) 0.1675(3) 0.2091(2) 0.0460(12) Uani 1 1 d .
H24 H 0.1209 0.1120 0.2094 0.055 Uiso 1 1 calc R
C25 C 0.1036(3) 0.2093(3) 0.1410(3) 0.0577(14) Uani 1 1 d .
H25 H 0.0909 0.1818 0.0945 0.069 Uiso 1 1 calc R
C26 C 0.3747(3) 0.3185(3) 0.5384(3) 0.0591(13) Uani 1 1 d .
H26A H 0.3629 0.3341 0.5929 0.071 Uiso 1 1 calc R
H26B H 0.3643 0.3630 0.5030 0.071 Uiso 1 1 calc R
C27 C 0.4533(3) 0.2943(3) 0.5319(4) 0.0721(17) Uani 1 1 d .
H27A H 0.4818 0.3145 0.5769 0.087 Uiso 1 1 calc R
H27B H 0.4750 0.3145 0.4827 0.087 Uiso 1 1 calc R
C28 C 0.3407(4) 0.1824(4) 0.3164(4) 0.095(2) Uani 1 1 d .
H28A H 0.3026 0.1518 0.2888 0.114 Uiso 1 1 calc R
H28B H 0.3627 0.1488 0.3575 0.114 Uiso 1 1 calc R
C29 C 0.3966(4) 0.2068(4) 0.2612(4) 0.113(3) Uani 1 1 d .
H29A H 0.3855 0.1866 0.2080 0.136 Uiso 1 1 calc R
H29B H 0.4451 0.1866 0.2775 0.136 Uiso 1 1 calc R
C30 C 0.4872(10) -0.0029(5) 0.5803(7) 0.133(4) Uani 1 1 d .
H30 H 0.4779 -0.0046 0.6351 0.160 Uiso 1 1 calc R
C31 C 0.4319(8) -0.0166(5) 0.5282(11) 0.136(4) Uani 1 1 d .
H31 H 0.3846 -0.0286 0.5480 0.163 Uiso 1 1 calc R
C32 C 0.5582(8) 0.0139(5) 0.5525(9) 0.124(3) Uani 1 1 d .
C33 C 0.6115(12) 0.0308(10) 0.6024(15) 0.149(8) Uani 0.50 1 d P
H33A H 0.5934 0.0260 0.6563 0.224 Uiso 0.50 1 calc PR
H33B H 0.6283 0.0845 0.5933 0.224 Uiso 0.50 1 calc PR
H33C H 0.6524 -0.0055 0.5945 0.224 Uiso 0.50 1 calc PR

loop_
_atom_site_aniso_label
_atom_site_aniso_U_11
_atom_site_aniso_U_22
_atom_site_aniso_U_33
_atom_site_aniso_U_23
_atom_site_aniso_U_13
_atom_site_aniso_U_12
Sm1 0.02897(16) 0.02813(15) 0.01843(14) 0.000 -0.00283(15) 0.000
O1 0.052(2) 0.0310(15) 0.0224(14) -0.0008(11) -0.0119(13) -0.0049(13)
O2 0.0414(17) 0.0260(13) 0.0271(13) 0.0008(11) -0.0058(14) -0.0047(11)
O3 0.0346(18) 0.0427(17) 0.0527(19) -0.0191(14) 0.0062(15) -0.0039(13)
O4 0.0298(16) 0.0386(16) 0.0324(16) -0.0081(12) 0.0031(12) -0.0035(12)
O5 0.0427(18) 0.0323(14) 0.0181(13) 0.0058(10) -0.0030(13) -0.0049(12)
O6 0.026(2) 0.071(3) 0.022(2) 0.000 -0.0011(18) 0.000
O7 0.028(2) 0.051(2) 0.019(2) 0.000 -0.0007(16) 0.000
O8 0.026(2) 0.085(3) 0.030(2) 0.000 -0.0050(18) 0.000
O9 0.046(3) 0.064(3) 0.030(2) 0.000 0.014(2) 0.000
O10 0.032(3) 0.063(3) 0.035(2) 0.000 -0.012(2) 0.000
B1 0.037(3) 0.030(2) 0.026(2) -0.0035(19) -0.001(2) -0.0051(19)
B2 0.039(4) 0.042(4) 0.023(3) 0.000 -0.010(3) 0.000
C1 0.035(3) 0.037(2) 0.040(2) -0.0066(18) -0.002(2) -0.0042(18)
C2 0.040(3) 0.044(3) 0.061(3) -0.018(2) 0.000(2) 0.002(2)
C3 0.063(4) 0.061(3) 0.097(5) -0.043(3) 0.001(4) -0.018(3)
C4 0.048(4) 0.089(5) 0.138(6) -0.058(4) 0.013(4) -0.033(3)
C5 0.039(3) 0.090(4) 0.113(5) -0.049(4) 0.018(3) -0.018(3)
C6 0.033(3) 0.045(3) 0.057(3) -0.018(2) 0.002(2) -0.0042(19)
C7 0.031(2) 0.032(2) 0.030(2) 0.0069(15) -0.0037(17) -0.0005(17)
C8 0.059(3) 0.034(2) 0.043(3) 0.0018(18) -0.004(2) -0.001(2)
C9 0.074(4) 0.032(2) 0.066(3) 0.013(2) -0.011(3) -0.005(2)
C10 0.074(4) 0.047(3) 0.040(3) 0.020(2) -0.012(3) -0.009(3)
C11 0.050(3) 0.045(3) 0.031(2) 0.0098(18) -0.008(2) -0.010(2)
C12 0.028(2) 0.035(2) 0.031(2) 0.0070(16) -0.0017(19) -0.0030(17)
C13 0.041(4) 0.041(3) 0.021(3) 0.000 -0.004(3) 0.000
C14 0.046(5) 0.072(5) 0.034(4) 0.000 -0.013(3) 0.000
C15 0.075(6) 0.115(7) 0.018(4) 0.000 -0.012(4) 0.000
C16 0.066(6) 0.152(9) 0.019(4) 0.000 0.010(4) 0.000
C17 0.038(4) 0.123(7) 0.026(4) 0.000 0.011(3) 0.000
C18 0.036(4) 0.058(4) 0.024(3) 0.000 -0.003(3) 0.000
C19 0.036(4) 0.085(5) 0.036(4) 0.000 -0.010(3) 0.000
C20 0.036(5) 0.168(10) 0.077(7) 0.000 0.001(5) 0.000
C21 0.030(6) 0.223(16) 0.056(8) -0.059(9) -0.004(5) -0.009(8)
C22 0.031(5) 0.119(8) 0.033(5) -0.026(6) 0.010(5) 0.001(5)
C23 0.037(3) 0.045(2) 0.018(2) 0.0000(17) -0.0071(17) 0.0011(18)
C24 0.064(3) 0.045(3) 0.030(2) -0.0037(19) -0.010(2) 0.001(2)
C25 0.082(4) 0.067(3) 0.024(2) -0.006(2) -0.016(2) -0.003(3)
C26 0.036(3) 0.067(3) 0.074(4) 0.000(3) -0.008(3) -0.008(2)
C27 0.035(3) 0.084(4) 0.097(5) -0.004(3) -0.006(3) -0.006(3)
C28 0.100(6) 0.084(4) 0.102(5) 0.005(4) 0.060(5) 0.028(4)
C29 0.111(6) 0.127(6) 0.100(5) -0.008(4) 0.066(5) 0.012(4)
C30 0.192(13) 0.067(5) 0.142(10) 0.024(6) 0.059(11) 0.017(7)
C31 0.160(12) 0.061(5) 0.187(14) 0.030(7) 0.065(11) 0.021(6)
C32 0.161(12) 0.051(4) 0.160(12) 0.009(5) 0.018(9) 0.011(5)
C33 0.128(18) 0.081(12) 0.24(3) -0.016(14) -0.011(18) 0.026(11)

loop_
_atom_type_symbol
_atom_type_description
_atom_type_scat_dispersion_real
_atom_type_scat_dispersion_imag
_atom_type_scat_source
Sm Sm -0.1638 3.4418 'International Tables Vol C Tables 4.2.6.8 and 6.1.1.4'
O O 0.0106 0.0060 'International Tables Vol C Tables 4.2.6.8 and 6.1.1.4'
C C 0.0033 0.0016 'International Tables Vol C Tables 4.2.6.8 and 6.1.1.4'
H H 0.0000 0.0000 'International Tables Vol C Tables 4.2.6.8 and 6.1.1.4'
B B 0.0013 0.0007 'International Tables Vol C Tables 4.2.6.8 and 6.1.1.4'

loop_
_geom_angle_atom_site_label_1
_geom_angle_atom_site_label_2
_geom_angle_atom_site_label_3
_geom_angle
_geom_angle_site_symmetry_1
_geom_angle_site_symmetry_3
O1 Sm1 O1 64.83(12) 8_565 .
O1 Sm1 O5 115.15(9) 8_565 8_565
O1 Sm1 O5 155.78(10) . 8_565
O1 Sm1 O5 155.78(10) 8_565 .
O1 Sm1 O5 115.15(9) . .
O5 Sm1 O5 54.04(12) 8_565 .
O1 Sm1 O2 54.64(8) 8_565 8_565
O1 Sm1 O2 119.40(9) . 8_565
O5 Sm1 O2 64.58(8) 8_565 8_565
O5 Sm1 O2 118.50(9) . 8_565
O1 Sm1 O2 119.41(9) 8_565 .
O1 Sm1 O2 54.64(8) . .
O5 Sm1 O2 118.50(9) 8_565 .
O5 Sm1 O2 64.58(8) . .
O2 Sm1 O2 172.34(13) 8_565 .
O1 Sm1 O10 128.02(10) 8_565 .
O1 Sm1 O10 128.02(10) . .
O5 Sm1 O10 72.62(11) 8_565 .
O5 Sm1 O10 72.62(11) . .
O2 Sm1 O10 93.82(6) 8_565 .
O2 Sm1 O10 93.82(6) . .
O1 Sm1 O8 77.39(11) 8_565 .
O1 Sm1 O8 77.39(11) . .
O5 Sm1 O8 79.07(11) 8_565 .
O5 Sm1 O8 79.07(11) . .
O2 Sm1 O8 86.90(7) 8_565 .
O2 Sm1 O8 86.90(7) . .
O10 Sm1 O8 148.13(14) . .
O1 Sm1 O9 72.25(11) 8_565 .
O1 Sm1 O9 72.25(11) . .
O5 Sm1 O9 131.80(11) 8_565 .
O5 Sm1 O9 131.80(10) . .
O2 Sm1 O9 91.17(6) 8_565 .
O2 Sm1 O9 91.17(6) . .
O10 Sm1 O9 68.02(14) . .
O8 Sm1 O9 143.85(13) . .
C23 O1 B1 131.2(3) . .
C23 O1 Sm1 122.8(2) . .
B1 O1 Sm1 105.0(2) . .
C7 O2 B1 125.3(3) . .
C7 O2 Sm1 121.9(2) . .
B1 O2 Sm1 103.4(2) . .
C6 O3 B1 105.9(3) . .
C1 O4 B1 105.4(3) . .
C12 O5 B2 130.5(3) . .
C12 O5 Sm1 122.5(2) . .
B2 O5 Sm1 106.7(2) . .
C18 O6 B2 104.9(5) . .
C13 O7 B2 104.7(5) . .
C19 O8 C22 101.6(5) . .
C19 O8 C22 101.6(5) . 8_565
C22 O8 C22 70.7(9) . 8_565
C19 O8 Sm1 129.4(4) . .
C22 O8 Sm1 118.8(4) . .
C22 O8 Sm1 118.8(4) 8_565 .
C28 O9 C28 107.8(6) 8_565 .
C28 O9 Sm1 126.1(3) 8_565 .
C28 O9 Sm1 126.1(3) . .
C26 O10 C26 107.0(5) . 8_565
C26 O10 Sm1 126.4(2) . .
C26 O10 Sm1 126.4(2) 8_565 .
O3 B1 O4 108.1(3) . .
O3 B1 O1 112.7(4) . .
O4 B1 O1 114.6(3) . .
O3 B1 O2 112.5(3) . .
O4 B1 O2 114.8(4) . .
O1 B1 O2 93.9(3) . .
O6 B2 O7 109.2(5) . .
O6 B2 O5 113.4(4) . 8_565
O7 B2 O5 113.9(4) . 8_565
O6 B2 O5 113.4(4) . .
O7 B2 O5 113.9(4) . .
O5 B2 O5 92.2(4) 8_565 .
C2 C1 O4 127.9(4) . .
C2 C1 C6 122.1(4) . .
O4 C1 C6 110.0(3) . .
C1 C2 C3 116.3(5) . .
C1 C2 H2 121.8 . .
C3 C2 H2 121.8 . .
C4 C3 C2 122.0(5) . .
C4 C3 H3 119.0 . .
C2 C3 H3 119.0 . .
C3 C4 C5 121.3(5) . .
C3 C4 H4 119.4 . .
C5 C4 H4 119.4 . .
C6 C5 C4 117.1(5) . .
C6 C5 H5 121.5 . .
C4 C5 H5 121.5 . .
O3 C6 C5 128.3(4) . .
O3 C6 C1 110.6(4) . .
C5 C6 C1 121.1(4) . .
C8 C7 O2 123.6(4) . .
C8 C7 C12 120.8(4) . .
O2 C7 C12 115.5(3) . .
C7 C8 C9 118.7(4) . .
C7 C8 H8 120.7 . .
C9 C8 H8 120.7 . .
C10 C9 C8 120.4(4) . .
C10 C9 H9 119.8 . .
C8 C9 H9 119.8 . .
C9 C10 C11 121.3(4) . .
C9 C10 H10 119.3 . .
C11 C10 H10 119.3 . .
C10 C11 C12 118.5(4) . .
C10 C11 H11 120.8 . .
C12 C11 H11 120.8 . .
O5 C12 C11 124.6(4) . .
O5 C12 C7 115.1(3) . .
C11 C12 C7 120.4(4) . .
C14 C13 C18 121.9(6) . .
C14 C13 O7 128.1(6) . .
C18 C13 O7 110.0(5) . .
C13 C14 C15 116.2(7) . .
C13 C14 H14 121.9 . .
C15 C14 H14 121.9 . .
C16 C15 C14 122.1(7) . .
C16 C15 H15 118.9 . .
C14 C15 H15 118.9 . .
C15 C16 C17 120.7(7) . .
C15 C16 H16 119.7 . .
C17 C16 H16 119.7 . .
C18 C17 C16 117.9(7) . .
C18 C17 H17 121.1 . .
C16 C17 H17 121.1 . .
O6 C18 C17 127.5(6) . .
O6 C18 C13 111.2(5) . .
C17 C18 C13 121.3(6) . .
O8 C19 C20 105.6(6) . .
O8 C19 H19A 127.2 . .
C20 C19 H19A 127.2 . .
C21 C20 C21 82.9(14) . 8_565
C21 C20 C19 104.6(7) . .
C21 C20 C19 104.6(7) 8_565 .
C20 C21 C22 106.0(10) . .
C20 C21 C21 48.5(7) . 8_565
C22 C21 C21 89.1(8) . 8_565
C21 C22 O8 105.2(8) . .
C21 C22 C22 90.9(8) . 8_565
O8 C22 C22 54.6(4) . 8_565
C24 C23 O1 124.9(4) . .
C24 C23 C23 120.4(2) . 8_565
O1 C23 C23 114.69(19) . 8_565
C23 C24 C25 118.9(4) . .
C23 C24 H24 120.5 . .
C25 C24 H24 120.5 . .
C25 C25 C24 120.6(3) 8_565 .
C25 C25 H25 119.7 8_565 .
C24 C25 H25 119.7 . .
O10 C26 C27 105.4(4) . .
O10 C26 H26A 110.7 . .
C27 C26 H26A 110.7 . .
O10 C26 H26B 110.7 . .
C27 C26 H26B 110.7 . .
H26A C26 H26B 108.8 . .
C26 C27 C27 106.1(3) . 8_565
C26 C27 H27A 110.5 . .
C27 C27 H27A 110.5 8_565 .
C26 C27 H27B 110.5 . .
C27 C27 H27B 110.5 8_565 .
H27A C27 H27B 108.7 . .
O9 C28 C29 109.4(5) . .
O9 C28 H28A 109.8 . .
C29 C28 H28A 109.8 . .
O9 C28 H28B 109.8 . .
C29 C28 H28B 109.8 . .
H28A C28 H28B 108.2 . .
C28 C29 C29 106.7(4) . 8_565
C28 C29 H29A 110.4 . .
C29 C29 H29A 110.4 8_565 .
C28 C29 H29B 110.4 . .
C29 C29 H29B 110.4 8_565 .
H29A C29 H29B 108.6 . .
C31 C30 C32 119.9(12) . .
C31 C30 H30 120.0 . .
C32 C30 H30 120.0 . .
C30 C31 C32 122.7(13) . 5_656
C30 C31 H31 118.6 . .
C32 C31 H31 118.6 5_656 .
C33 C32 C31 122(2) . 5_656
C33 C32 C30 120.4(19) . .
C31 C32 C30 117.4(12) 5_656 .
C32 C33 H33A 109.5 . .
C32 C33 H33B 109.5 . .
H33A C33 H33B 109.5 . .
C32 C33 H33C 109.5 . .
H33A C33 H33C 109.5 . .
H33B C33 H33C 109.5 . .

loop_
_geom_bond_atom_site_label_1
_geom_bond_atom_site_label_2
_geom_bond_distance
_geom_bond_site_symmetry_2
Sm1 O1 2.381(2) 8_565
Sm1 O1 2.381(2) .
Sm1 O5 2.406(2) 8_565
Sm1 O5 2.406(2) .
Sm1 O2 2.416(2) 8_565
Sm1 O2 2.416(2) .
Sm1 O10 2.461(4) .
Sm1 O8 2.505(4) .
Sm1 O9 2.530(4) .
O1 C23 1.381(4) .
O1 B1 1.507(5) .
O2 C7 1.381(4) .
O2 B1 1.508(5) .
O3 C6 1.365(5) .
O3 B1 1.438(6) .
O4 C1 1.380(5) .
O4 B1 1.443(5) .
O5 C12 1.380(4) .
O5 B2 1.516(5) .
O6 C18 1.368(7) .
O6 B2 1.430(8) .
O7 C13 1.379(7) .
O7 B2 1.445(8) .
O8 C19 1.436(7) .
O8 C22 1.574(10) .
O8 C22 1.574(10) 8_565
O9 C28 1.416(6) 8_565
O9 C28 1.416(6) .
O10 C26 1.442(5) .
O10 C26 1.442(5) 8_565
B2 O5 1.516(5) 8_565
C1 C2 1.371(5) .
C1 C6 1.381(6) .
C2 C3 1.390(7) .
C2 H2 0.9400 .
C3 C4 1.357(8) .
C3 H3 0.9400 .
C4 C5 1.393(7) .
C4 H4 0.9400 .
C5 C6 1.370(6) .
C5 H5 0.9400 .
C7 C8 1.371(6) .
C7 C12 1.395(5) .
C8 C9 1.393(6) .
C8 H8 0.9400 .
C9 C10 1.372(7) .
C9 H9 0.9400 .
C10 C11 1.381(6) .
C10 H10 0.9400 .
C11 C12 1.381(5) .
C11 H11 0.9400 .
C13 C14 1.376(8) .
C13 C18 1.376(8) .
C14 C15 1.397(10) .
C14 H14 0.9400 .
C15 C16 1.371(11) .
C15 H15 0.9400 .
C16 C17 1.378(10) .
C16 H16 0.9400 .
C17 C18 1.375(8) .
C17 H17 0.9400 .
C19 C20 1.509(11) .
C19 H19A 0.9400 .
C20 C21 1.413(13) .
C20 C21 1.413(13) 8_565
C21 C22 1.534(14) .
C21 C21 1.87(3) 8_565
C22 C22 1.82(2) 8_565
C23 C24 1.374(5) .
C23 C23 1.399(8) 8_565
C24 C25 1.389(6) .
C24 H24 0.9400 .
C25 C25 1.376(9) 8_565
C25 H25 0.9400 .
C26 C27 1.482(7) .
C26 H26A 0.9800 .
C26 H26B 0.9800 .
C27 C27 1.498(11) 8_565
C27 H27A 0.9800 .
C27 H27B 0.9800 .
C28 C29 1.435(8) .
C28 H28A 0.9800 .
C28 H28B 0.9800 .
C29 C29 1.463(13) 8_565
C29 H29A 0.9800 .
C29 H29B 0.9800 .
C30 C31 1.351(14) .
C30 C32 1.395(15) .
C30 H30 0.9400 .
C31 C32 1.373(14) 5_656
C31 H31 0.9400 .
C32 C33 1.31(2) .
C32 C31 1.373(14) 5_656
C33 H33A 0.9700 .
C33 H33B 0.9700 .
C33 H33C 0.9700 .

loop_
_geom_torsion_atom_site_label_1
_geom_torsion_atom_site_label_2
_geom_torsion_atom_site_label_3
_geom_torsion_atom_site_label_4
_geom_torsion
_geom_torsion_site_symmetry_1
_geom_torsion_site_symmetry_4
O1 Sm1 O1 C23 4.4(3) 8_565 .
O5 Sm1 O1 C23 100.1(3) 8_565 .
O5 Sm1 O1 C23 157.6(3) . .
O2 Sm1 O1 C23 7.1(3) 8_565 .
O2 Sm1 O1 C23 -178.6(3) . .
O10 Sm1 O1 C23 -115.4(3) . .
O8 Sm1 O1 C23 86.2(3) . .
O9 Sm1 O1 C23 -73.9(3) . .
O1 Sm1 O1 B1 -165.1(2) 8_565 .
O5 Sm1 O1 B1 -69.4(3) 8_565 .
O5 Sm1 O1 B1 -12.0(3) . .
O2 Sm1 O1 B1 -162.4(2) 8_565 .
O2 Sm1 O1 B1 11.9(2) . .
O10 Sm1 O1 B1 75.1(3) . .
O8 Sm1 O1 B1 -83.3(2) . .
O9 Sm1 O1 B1 116.6(3) . .
O1 Sm1 O2 C7 -156.8(3) 8_565 .
O1 Sm1 O2 C7 -159.8(3) . .
O5 Sm1 O2 C7 -7.3(3) 8_565 .
O5 Sm1 O2 C7 -3.7(3) . .
O2 Sm1 O2 C7 -119.2(9) 8_565 .
O10 Sm1 O2 C7 65.0(3) . .
O8 Sm1 O2 C7 -83.1(3) . .
O9 Sm1 O2 C7 133.0(3) . .
O1 Sm1 O2 B1 -8.7(3) 8_565 .
O1 Sm1 O2 B1 -11.8(2) . .
O5 Sm1 O2 B1 140.7(2) 8_565 .
O5 Sm1 O2 B1 144.3(2) . .
O2 Sm1 O2 B1 28.8(11) 8_565 .
O10 Sm1 O2 B1 -147.0(2) . .
O8 Sm1 O2 B1 64.9(2) . .
O9 Sm1 O2 B1 -78.9(2) . .
O1 Sm1 O5 C12 111.0(3) 8_565 .
O1 Sm1 O5 C12 26.8(3) . .
O5 Sm1 O5 C12 -178.5(3) 8_565 .
O2 Sm1 O5 C12 177.5(3) 8_565 .
O2 Sm1 O5 C12 5.4(3) . .
O10 Sm1 O5 C12 -97.7(3) . .
O8 Sm1 O5 C12 97.2(3) . .
O9 Sm1 O5 C12 -61.4(3) . .
O1 Sm1 O5 B2 -74.9(4) 8_565 .
O1 Sm1 O5 B2 -159.1(3) . .
O5 Sm1 O5 B2 -4.4(3) 8_565 .
O2 Sm1 O5 B2 -8.3(3) 8_565 .
O2 Sm1 O5 B2 179.5(3) . .
O10 Sm1 O5 B2 76.5(3) . .
O8 Sm1 O5 B2 -88.7(3) . .
O9 Sm1 O5 B2 112.8(3) . .
O1 Sm1 O8 C19 33.32(6) 8_565 .
O1 Sm1 O8 C19 -33.32(6) . .
O5 Sm1 O8 C19 152.44(6) 8_565 .
O5 Sm1 O8 C19 -152.44(6) . .
O2 Sm1 O8 C19 87.74(6) 8_565 .
O2 Sm1 O8 C19 -87.74(6) . .
O10 Sm1 O8 C19 180.0 . .
O9 Sm1 O8 C19 0.0 . .
O1 Sm1 O8 C22 -105.3(5) 8_565 .
O1 Sm1 O8 C22 -172.0(5) . .
O5 Sm1 O8 C22 13.8(5) 8_565 .
O5 Sm1 O8 C22 68.9(5) . .
O2 Sm1 O8 C22 -50.9(5) 8_565 .
O2 Sm1 O8 C22 133.6(5) . .
O10 Sm1 O8 C22 41.4(5) . .
O9 Sm1 O8 C22 -138.6(5) . .
O1 Sm1 O8 C22 172.0(5) 8_565 8_565
O1 Sm1 O8 C22 105.3(5) . 8_565
O5 Sm1 O8 C22 -68.9(5) 8_565 8_565
O5 Sm1 O8 C22 -13.8(5) . 8_565
O2 Sm1 O8 C22 -133.6(5) 8_565 8_565
O2 Sm1 O8 C22 50.9(5) . 8_565
O10 Sm1 O8 C22 -41.4(5) . 8_565
O9 Sm1 O8 C22 138.6(5) . 8_565
O1 Sm1 O9 C28 54.6(5) 8_565 8_565
O1 Sm1 O9 C28 123.1(5) . 8_565
O5 Sm1 O9 C28 -53.6(6) 8_565 8_565
O5 Sm1 O9 C28 -128.7(5) . 8_565
O2 Sm1 O9 C28 2.5(5) 8_565 8_565
O2 Sm1 O9 C28 175.2(5) . 8_565
O10 Sm1 O9 C28 -91.1(5) . 8_565
O8 Sm1 O9 C28 88.9(5) . 8_565
O1 Sm1 O9 C28 -123.1(5) 8_565 .
O1 Sm1 O9 C28 -54.6(5) . .
O5 Sm1 O9 C28 128.7(5) 8_565 .
O5 Sm1 O9 C28 53.6(6) . .
O2 Sm1 O9 C28 -175.2(5) 8_565 .
O2 Sm1 O9 C28 -2.5(5) . .
O10 Sm1 O9 C28 91.1(5) . .
O8 Sm1 O9 C28 -88.9(5) . .
O1 Sm1 O10 C26 49.2(5) 8_565 .
O1 Sm1 O10 C26 135.0(4) . .
O5 Sm1 O10 C26 -59.5(4) 8_565 .
O5 Sm1 O10 C26 -116.3(4) . .
O2 Sm1 O10 C26 2.4(4) 8_565 .
O2 Sm1 O10 C26 -178.2(4) . .
O8 Sm1 O10 C26 -87.9(4) . .
O9 Sm1 O10 C26 92.1(4) . .
O1 Sm1 O10 C26 -135.0(4) 8_565 8_565
O1 Sm1 O10 C26 -49.2(5) . 8_565
O5 Sm1 O10 C26 116.3(4) 8_565 8_565
O5 Sm1 O10 C26 59.5(4) . 8_565
O2 Sm1 O10 C26 178.2(4) 8_565 8_565
O2 Sm1 O10 C26 -2.4(4) . 8_565
O8 Sm1 O10 C26 87.9(4) . 8_565
O9 Sm1 O10 C26 -92.1(4) . 8_565
C6 O3 B1 O4 -2.5(4) . .
C6 O3 B1 O1 125.1(4) . .
C6 O3 B1 O2 -130.3(4) . .
C1 O4 B1 O3 2.6(4) . .
C1 O4 B1 O1 -123.9(4) . .
C1 O4 B1 O2 129.1(4) . .
C23 O1 B1 O3 -67.5(5) . .
Sm1 O1 B1 O3 100.7(3) . .
C23 O1 B1 O4 56.5(6) . .
Sm1 O1 B1 O4 -135.2(3) . .
C23 O1 B1 O2 176.1(4) . .
Sm1 O1 B1 O2 -15.7(3) . .
C7 O2 B1 O3 45.4(5) . .
Sm1 O2 B1 O3 -101.2(3) . .
C7 O2 B1 O4 -78.7(5) . .
Sm1 O2 B1 O4 134.7(3) . .
C7 O2 B1 O1 161.9(3) . .
Sm1 O2 B1 O1 15.3(3) . .
C18 O6 B2 O7 0.0 . .
C18 O6 B2 O5 -128.2(3) . 8_565
C18 O6 B2 O5 128.2(3) . .
C13 O7 B2 O6 0.0 . .
C13 O7 B2 O5 128.0(3) . 8_565
C13 O7 B2 O5 -128.0(4) . .
C12 O5 B2 O6 -64.1(6) . .
Sm1 O5 B2 O6 122.4(3) . .
C12 O5 B2 O7 61.6(7) . .
Sm1 O5 B2 O7 -111.9(3) . .
C12 O5 B2 O5 179.1(3) . 8_565
Sm1 O5 B2 O5 5.6(4) . 8_565
B1 O4 C1 C2 177.7(4) . .
B1 O4 C1 C6 -1.8(5) . .
O4 C1 C2 C3 180.0(5) . .
C6 C1 C2 C3 -0.6(7) . .
C1 C2 C3 C4 1.2(9) . .
C2 C3 C4 C5 -1.4(12) . .
C3 C4 C5 C6 0.8(11) . .
B1 O3 C6 C5 -177.9(6) . .
B1 O3 C6 C1 1.4(5) . .
C4 C5 C6 O3 179.1(6) . .
C4 C5 C6 C1 -0.2(9) . .
C2 C1 C6 O3 -179.3(4) . .
O4 C1 C6 O3 0.2(5) . .
C2 C1 C6 C5 0.1(8) . .
O4 C1 C6 C5 179.6(5) . .
B1 O2 C7 C8 44.6(6) . .
Sm1 O2 C7 C8 -174.5(3) . .
B1 O2 C7 C12 -138.8(4) . .
Sm1 O2 C7 C12 2.0(5) . .
O2 C7 C8 C9 175.9(4) . .
C12 C7 C8 C9 -0.4(7) . .
C7 C8 C9 C10 -0.1(8) . .
C8 C9 C10 C11 0.8(9) . .
C9 C10 C11 C12 -1.1(8) . .
B2 O5 C12 C11 0.1(7) . .
Sm1 O5 C12 C11 172.7(3) . .
B2 O5 C12 C7 -179.1(5) . .
Sm1 O5 C12 C7 -6.5(5) . .
C10 C11 C12 O5 -178.6(4) . .
C10 C11 C12 C7 0.6(7) . .
C8 C7 C12 O5 179.4(4) . .
O2 C7 C12 O5 2.8(5) . .
C8 C7 C12 C11 0.2(7) . .
O2 C7 C12 C11 -176.5(4) . .
B2 O7 C13 C14 180.000(1) . .
B2 O7 C13 C18 0.000(1) . .
C18 C13 C14 C15 0.000(2) . .
O7 C13 C14 C15 180.000(2) . .
C13 C14 C15 C16 0.000(2) . .
C14 C15 C16 C17 0.000(3) . .
C15 C16 C17 C18 0.000(2) . .
B2 O6 C18 C17 180.000(2) . .
B2 O6 C18 C13 0.000(1) . .
C16 C17 C18 O6 180.000(2) . .
C16 C17 C18 C13 0.000(2) . .
C14 C13 C18 O6 180.000(1) . .
O7 C13 C18 O6 0.000(1) . .
C14 C13 C18 C17 0.000(2) . .
O7 C13 C18 C17 180.000(2) . .
C22 O8 C19 C20 -36.2(4) . .
C22 O8 C19 C20 36.2(4) 8_565 .
Sm1 O8 C19 C20 180.0 . .
O8 C19 C20 C21 43.2(8) . .
O8 C19 C20 C21 -43.2(8) . 8_565
C21 C20 C21 C22 74.0(12) 8_565 .
C19 C20 C21 C22 -29.2(12) . .
C19 C20 C21 C21 -103.3(7) . 8_565
C20 C21 C22 O8 7.3(13) . .
C21 C21 C22 O8 53.5(6) 8_565 .
C20 C21 C22 C22 -46.1(9) . 8_565
C21 C21 C22 C22 0.0 8_565 8_565
C19 O8 C22 C21 18.3(10) . .
C22 O8 C22 C21 -80.1(9) 8_565 .
Sm1 O8 C22 C21 166.9(7) . .
C19 O8 C22 C22 98.4(4) . 8_565
Sm1 O8 C22 C22 -113.0(5) . 8_565
B1 O1 C23 C24 -18.7(7) . .
Sm1 O1 C23 C24 174.8(4) . .
B1 O1 C23 C23 162.4(3) . 8_565
Sm1 O1 C23 C23 -4.1(3) . 8_565
O1 C23 C24 C25 -177.3(4) . .
C23 C23 C24 C25 1.5(6) 8_565 .
C23 C24 C25 C25 -1.5(6) . 8_565
C26 O10 C26 C27 31.1(7) 8_565 .
Sm1 O10 C26 C27 -152.5(4) . .
O10 C26 C27 C27 -18.6(4) . 8_565
C28 O9 C28 C29 3.1(11) 8_565 .
Sm1 O9 C28 C29 -178.8(5) . .
O9 C28 C29 C29 -1.9(7) . 8_565
C32 C30 C31 C32 -0.9(16) . 5_656
C31 C30 C32 C33 176.9(12) . .
C31 C30 C32 C31 0.8(15) . 5_656
